data_1546722
loop_
_publ_author_name
'Manjunath, N. K.'
'Nabil Najib, A. A.'
'Nagendra, P.'
'Siddaraju, B. P'
'Swamy, M. T.'
'Byrappa, K.'
'Madan Kumar, S.'

_publ_section_title
;
 4-Chloro-2-nitro-1-(2-phenylethyl)benzene
;
_journal_coeditor_code HB4131
_journal_issue 4
_journal_name_full IUCrData
_journal_page_first x170547
_journal_paper_doi 10.1107/S2414314617005478
_journal_volume 2
_journal_year 2017
_chemical_formula_iupac 'C14 H12 Cl N O2'
_chemical_formula_moiety 'C14 H12 Cl N O2'
_chemical_formula_sum 'C14 H12 Cl N O2'
_chemical_formula_weight 261.70
_chemical_melting_point 399
_chemical_name_systematic
;
4-Chloro-2-nitro-1-(2-phenylethyl)benzene
;
_space_group_crystal_system monoclinic
_space_group_IT_number 14
_space_group_name_Hall '-P 2ybc'
_space_group_name_H-M_alt 'P 1 21/c 1'
_symmetry_space_group_name_Hall '-P 2ybc'
_symmetry_space_group_name_H-M 'P 1 21/c 1'
_atom_sites_solution_hydrogens geom
_atom_sites_solution_primary direct
_cell_angle_alpha 90
_cell_angle_beta 105.89(2)
_cell_angle_gamma 90
_cell_formula_units_Z 4
_cell_length_a 14.201(3)
_cell_length_b 7.3285(12)
_cell_length_c 12.974(4)
_cell_measurement_reflns_used 2554
_cell_measurement_temperature 293(2)
_cell_measurement_theta_max 52
_cell_measurement_theta_min 3
_cell_volume 1298.6(5)
_computing_cell_refinement
;
<i>CrystalClear SM Expert</i> (Rigaku, 2011)
;
_computing_data_collection
;
<i>CrystalClear SM Expert</i> (Rigaku, 2011)
;
_computing_data_reduction
;
<i>CrystalClear SM Expert</i> (Rigaku, 2011)
;
_computing_molecular_graphics
;
Mercury (Macrae <i>et al.</i>, 2008)
;
_computing_publication_material
;
<i>OLEX2</i> (Dolomanov <i>et al.</i>,  2009)
;
_computing_structure_refinement
;
SHELXL2014 (Sheldrick, 2015)
;
_computing_structure_solution
;
SHELXS97 (Sheldrick, 2008)
;
_diffrn_ambient_temperature 293(2)
_diffrn_measured_fraction_theta_full 0.999
_diffrn_measured_fraction_theta_max 0.999
_diffrn_measurement_device 'AFC12 (Right): Kappa 3 circle'
_diffrn_measurement_device_type 'Rigaku Saturn724+'
_diffrn_measurement_method 'profile data from \w-scans'
_diffrn_radiation_type MoK\a
_diffrn_radiation_wavelength 0.71073
_diffrn_reflns_av_R_equivalents 0.0945
_diffrn_reflns_limit_h_max 17
_diffrn_reflns_limit_h_min -17
_diffrn_reflns_limit_k_max 9
_diffrn_reflns_limit_k_min -9
_diffrn_reflns_limit_l_max 15
_diffrn_reflns_limit_l_min -16
_diffrn_reflns_number 13474
_diffrn_reflns_theta_full 26.000
_diffrn_reflns_theta_max 26.022
_diffrn_reflns_theta_min 2.983
_diffrn_standards_number 2554
_exptl_absorpt_coefficient_mu 0.287
_exptl_absorpt_correction_T_max 0.9597
_exptl_absorpt_correction_T_min 0.947
_exptl_absorpt_correction_type multi-scan
_exptl_absorpt_process_details
;
(NUMABS; Rigaku, 1999)
;
_exptl_crystal_colour colourless
_exptl_crystal_density_diffrn 1.338
_exptl_crystal_description block
_exptl_crystal_F_000 544
_exptl_crystal_size_max 0.19
_exptl_crystal_size_mid 0.18
_exptl_crystal_size_min 0.15
_refine_diff_density_max 0.179
_refine_diff_density_min -0.177
_refine_ls_extinction_method none
_refine_ls_goodness_of_fit_ref 1.036
_refine_ls_hydrogen_treatment constr
_refine_ls_matrix_type full
_refine_ls_number_parameters 173
_refine_ls_number_reflns 2554
_refine_ls_number_restraints 0
_refine_ls_restrained_S_all 1.036
_refine_ls_R_factor_all 0.1240
_refine_ls_R_factor_gt 0.0698
_refine_ls_shift/su_max 0.000
_refine_ls_shift/su_mean 0.000
_refine_ls_structure_factor_coef Fsqd
_refine_ls_weighting_details 'w=1/[\s^2^(Fo^2^)+(0.0950P)^2^+0.1859P] where P=(Fo^2^+2Fc^2^)/3'
_refine_ls_weighting_scheme calc
_refine_ls_wR_factor_gt 0.1766
_refine_ls_wR_factor_ref 0.2198
_reflns_number_gt 1389
_reflns_number_total 2554
_reflns_threshold_expression 'I > 2\s(I)'
_cod_data_source_file hb4131sup1.cif
_cod_data_source_block I
_cod_database_code 1546722
_shelx_space_group_comment
;
The symmetry employed for this shelxl refinement is uniquely defined
by the following loop, which should always be used as a source of
symmetry information in preference to the above space-group names.
They are only intended as comments.
;
_shelx_estimated_absorpt_t_min 0.948
_shelx_estimated_absorpt_t_max 0.958

loop_
_space_group_symop_operation_xyz
'x, y, z'
'-x, y+1/2, -z+1/2'
'-x, -y, -z'
'x, -y-1/2, z-1/2'

loop_
_atom_site_type_symbol
_atom_site_label
_atom_site_fract_x
_atom_site_fract_y
_atom_site_fract_z
_atom_site_U_iso_or_equiv
_atom_site_adp_type
_atom_site_calc_flag
_atom_site_occupancy
_atom_site_disorder_assembly
_atom_site_disorder_group
Cl Cl1 0.4908(4) -0.3295(6) 0.5958(8) 0.101(2) Uani d 0.54(4) A 1
O O1 0.7685(3) 0.1384(5) 0.4195(2) 0.1401(13) Uani d 1 . .
O O2 0.6890(3) -0.0951(6) 0.3611(3) 0.1827(18) Uani d 1 . .
N N1 0.7168(2) 0.0150(5) 0.4293(2) 0.0921(9) Uani d 1 . .
C C1 0.6844(2) -0.0018(4) 0.5279(2) 0.0626(8) Uani d 1 . .
C C2 0.6156(2) -0.1349(4) 0.5248(3) 0.0736(9) Uani d 1 . .
H H2 0.5927 -0.2064 0.4639 0.088 Uiso calc 1 . .
C C3 0.5815(2) -0.1608(4) 0.6111(3) 0.0827(10) Uani d 1 . .
C C4 0.6153(3) -0.0577(5) 0.6996(3) 0.1003(12) Uani d 1 . .
H H4 0.5917 -0.0757 0.7590 0.120 Uiso calc 1 . .
C C5 0.6847(3) 0.0743(5) 0.7018(3) 0.0945(11) Uani d 1 . .
H H5 0.7069 0.1447 0.7633 0.113 Uiso calc 1 . .
C C6 0.7228(2) 0.1067(4) 0.6156(2) 0.0675(8) Uani d 1 . .
C C7 0.7986(2) 0.2541(4) 0.6279(3) 0.0842(10) Uani d 1 . .
H H7A 0.8439 0.2210 0.5871 0.101 Uiso calc 1 . .
H H7B 0.8354 0.2624 0.7027 0.101 Uiso calc 1 . .
C C8 0.7545(2) 0.4399(4) 0.5905(3) 0.0904(11) Uani d 1 . .
H H8A 0.7173 0.4317 0.5158 0.108 Uiso calc 1 . .
H H8B 0.7098 0.4740 0.6318 0.108 Uiso calc 1 . .
C C9 0.8315(2) 0.5853(4) 0.6023(3) 0.0736(9) Uani d 1 . .
C C10 0.8801(3) 0.6110(5) 0.5244(3) 0.0948(11) Uani d 1 . .
H H10 0.8641 0.5391 0.4630 0.114 Uiso calc 1 . .
C C11 0.9520(3) 0.7420(6) 0.5368(3) 0.1023(12) Uani d 1 . .
H H11 0.9830 0.7582 0.4829 0.123 Uiso calc 1 . .
C C12 0.9783(3) 0.8470(5) 0.6250(3) 0.0918(11) Uani d 1 . .
H H12 1.0273 0.9342 0.6325 0.110 Uiso calc 1 . .
C C13 0.9318(3) 0.8232(4) 0.7035(3) 0.0874(11) Uani d 1 . .
H H13 0.9491 0.8954 0.7647 0.105 Uiso calc 1 . .
C C14 0.8591(2) 0.6926(4) 0.6925(3) 0.0790(9) Uani d 1 . .
H H14 0.8286 0.6773 0.7468 0.095 Uiso calc 1 . .
Cl Cl1A 0.5021(10) -0.3187(16) 0.634(3) 0.169(4) Uani d 0.46(4) A 2

loop_
_atom_site_aniso_label
_atom_site_aniso_U_11
_atom_site_aniso_U_22
_atom_site_aniso_U_33
_atom_site_aniso_U_12
_atom_site_aniso_U_13
_atom_site_aniso_U_23
Cl1 0.0740(19) 0.069(3) 0.161(4) -0.0124(12) 0.031(2) 0.015(3)
O1 0.171(3) 0.143(3) 0.132(2) -0.030(2) 0.084(2) 0.025(2)
O2 0.236(4) 0.223(4) 0.114(2) -0.069(4) 0.089(3) -0.069(3)
N1 0.100(2) 0.102(2) 0.080(2) 0.0064(18) 0.0352(17) -0.0007(18)
C1 0.0647(18) 0.0570(16) 0.0696(18) 0.0061(13) 0.0240(14) 0.0066(14)
C2 0.0651(19) 0.0626(18) 0.090(2) 0.0003(14) 0.0151(17) -0.0029(16)
C3 0.069(2) 0.0570(19) 0.130(3) 0.0019(15) 0.041(2) 0.0143(19)
C4 0.133(3) 0.076(2) 0.118(3) 0.008(2) 0.077(3) 0.013(2)
C5 0.142(3) 0.068(2) 0.080(2) -0.004(2) 0.040(2) -0.0088(17)
C6 0.0700(19) 0.0542(17) 0.077(2) -0.0004(14) 0.0180(16) 0.0046(15)
C7 0.074(2) 0.065(2) 0.106(2) -0.0045(16) 0.0099(18) 0.0105(18)
C8 0.076(2) 0.0575(19) 0.134(3) -0.0004(15) 0.022(2) 0.0109(19)
C9 0.0648(19) 0.0514(17) 0.101(2) 0.0005(14) 0.0160(17) 0.0065(17)
C10 0.105(3) 0.080(2) 0.100(3) -0.018(2) 0.030(2) -0.0054(19)
C11 0.102(3) 0.096(3) 0.118(3) -0.020(2) 0.046(2) 0.010(3)
C12 0.078(2) 0.073(2) 0.116(3) -0.0160(17) 0.014(2) 0.016(2)
C13 0.086(3) 0.066(2) 0.100(3) -0.0012(17) 0.008(2) 0.0001(18)
C14 0.075(2) 0.063(2) 0.101(2) 0.0045(16) 0.0282(18) 0.0085(18)
Cl1A 0.103(4) 0.162(6) 0.252(12) -0.030(3) 0.068(5) 0.083(5)

loop_
_atom_type_symbol
_atom_type_description
_atom_type_scat_dispersion_real
_atom_type_scat_dispersion_imag
_atom_type_scat_source
C C 0.0033 0.0016 'International Tables Vol C Tables 4.2.6.8 and 6.1.1.4'
H H 0.0000 0.0000 'International Tables Vol C Tables 4.2.6.8 and 6.1.1.4'
Cl Cl 0.1484 0.1585 'International Tables Vol C Tables 4.2.6.8 and 6.1.1.4'
N N 0.0061 0.0033 'International Tables Vol C Tables 4.2.6.8 and 6.1.1.4'
O O 0.0106 0.0060 'International Tables Vol C Tables 4.2.6.8 and 6.1.1.4'

loop_
_geom_angle_atom_site_label_1
_geom_angle_atom_site_label_2
_geom_angle_atom_site_label_3
_geom_angle
O1 N1 C1 120.1(3)
O2 N1 O1 121.8(4)
O2 N1 C1 118.1(3)
C2 C1 N1 114.9(3)
C6 C1 N1 121.5(3)
C6 C1 C2 123.6(3)
C1 C2 H2 120.3
C3 C2 C1 119.3(3)
C3 C2 H2 120.3
C2 C3 Cl1 115.1(4)
C2 C3 Cl1A 130.3(12)
C4 C3 Cl1 124.7(4)
C4 C3 C2 120.2(3)
C4 C3 Cl1A 109.4(12)
C3 C4 H4 120.1
C3 C4 C5 119.8(3)
C5 C4 H4 120.1
C4 C5 H5 118.7
C4 C5 C6 122.6(3)
C6 C5 H5 118.7
C1 C6 C5 114.5(3)
C1 C6 C7 127.9(3)
C5 C6 C7 117.6(3)
C6 C7 H7A 109.0
C6 C7 H7B 109.0
C6 C7 C8 112.9(3)
H7A C7 H7B 107.8
C8 C7 H7A 109.0
C8 C7 H7B 109.0
C7 C8 H8A 109.2
C7 C8 H8B 109.2
H8A C8 H8B 107.9
C9 C8 C7 112.2(3)
C9 C8 H8A 109.2
C9 C8 H8B 109.2
C10 C9 C8 121.0(3)
C14 C9 C8 121.5(3)
C14 C9 C10 117.5(3)
C9 C10 H10 119.6
C11 C10 C9 120.7(3)
C11 C10 H10 119.6
C10 C11 H11 119.3
C12 C11 C10 121.5(4)
C12 C11 H11 119.3
C11 C12 H12 120.6
C11 C12 C13 118.8(3)
C13 C12 H12 120.6
C12 C13 H13 119.7
C12 C13 C14 120.6(4)
C14 C13 H13 119.7
C9 C14 C13 120.8(3)
C9 C14 H14 119.6
C13 C14 H14 119.6

loop_
_geom_bond_atom_site_label_1
_geom_bond_atom_site_label_2
_geom_bond_distance
Cl1 C3 1.757(6)
O1 N1 1.193(4)
O2 N1 1.182(4)
N1 C1 1.479(4)
C1 C2 1.374(4)
C1 C6 1.373(4)
C2 H2 0.9300
C2 C3 1.350(5)
C3 C4 1.348(5)
C3 Cl1A 1.697(9)
C4 H4 0.9300
C4 C5 1.376(5)
C5 H5 0.9300
C5 C6 1.389(5)
C6 C7 1.502(4)
C7 H7A 0.9700
C7 H7B 0.9700
C7 C8 1.521(4)
C8 H8A 0.9700
C8 H8B 0.9700
C8 C9 1.505(4)
C9 C10 1.384(5)
C9 C14 1.374(4)
C10 H10 0.9300
C10 C11 1.378(5)
C11 H11 0.9300
C11 C12 1.344(5)
C12 H12 0.9300
C12 C13 1.369(5)
C13 H13 0.9300
C13 C14 1.386(4)
C14 H14 0.9300

loop_
_geom_hbond_atom_site_label_D
_geom_hbond_atom_site_label_H
_geom_hbond_atom_site_label_A
_geom_hbond_site_symmetry_A
_geom_hbond_distance_DH
_geom_hbond_distance_HA
_geom_hbond_distance_DA
_geom_hbond_angle_DHA
C5 H5 O1 4_566 0.93 2.54 3.462(5) 175

loop_
_geom_torsion_atom_site_label_1
_geom_torsion_atom_site_label_2
_geom_torsion_atom_site_label_3
_geom_torsion_atom_site_label_4
_geom_torsion
Cl1 C3 C4 C5 -178.1(4)
O1 N1 C1 C2 172.2(3)
O1 N1 C1 C6 -9.1(5)
O2 N1 C1 C2 -6.8(5)
O2 N1 C1 C6 171.9(4)
N1 C1 C2 C3 179.9(3)
N1 C1 C6 C5 179.9(3)
N1 C1 C6 C7 0.7(5)
C1 C2 C3 Cl1 177.9(3)
C1 C2 C3 C4 -0.4(5)
C1 C2 C3 Cl1A -176.5(6)
C1 C6 C7 C8 88.3(4)
C2 C1 C6 C5 -1.4(4)
C2 C1 C6 C7 179.3(3)
C2 C3 C4 C5 0.0(6)
C3 C4 C5 C6 -0.3(6)
C4 C5 C6 C1 1.0(5)
C4 C5 C6 C7 -179.7(3)
C5 C6 C7 C8 -90.9(4)
C6 C1 C2 C3 1.2(5)
C6 C7 C8 C9 -179.4(3)
C7 C8 C9 C10 84.0(4)
C7 C8 C9 C14 -93.4(4)
C8 C9 C10 C11 -178.7(3)
C8 C9 C14 C13 178.5(3)
C9 C10 C11 C12 1.0(6)
C10 C9 C14 C13 1.0(5)
C10 C11 C12 C13 -0.5(6)
C11 C12 C13 C14 0.3(6)
C12 C13 C14 C9 -0.6(5)
C14 C9 C10 C11 -1.2(5)
Cl1A C3 C4 C5 176.8(5)

_cod_database_fobs_code 1546722
